data_1524586
loop_
_publ_author_name
'Iandelli, A.'
'Palenzona, A.'

_publ_section_title
;
 The ytterbium-copper system
;
_journal_name_full 'Journal of the Less-Common Metals'
_journal_page_first 333
_journal_page_last 335
_journal_volume 25
_journal_year 1971
_chemical_formula_sum 'Cu Yb'
_space_group_IT_number 62
_symmetry_space_group_name_Hall '-P 2ac 2n'
_symmetry_space_group_name_H-M 'P n m a'
_cell_angle_alpha 90
_cell_angle_beta 90
_cell_angle_gamma 90
_cell_formula_units_Z 4
_cell_length_a 7.568
_cell_length_b 4.26
_cell_length_c 5.771
_cell_volume 186.055
_citation_journal_id_ASTM JCOMAH
_cod_data_source_file Iandelli_JCOMAH_1971_1646.cif
_cod_data_source_block Cu1Yb1
_cod_original_cell_volume 186.0552
_cod_original_formula_sum 'Cu1 Yb1'
_cod_database_code 1524586

loop_
_symmetry_equiv_pos_as_xyz
x,y,z
-x+1/2,-y,z+1/2
x+1/2,-y+1/2,-z+1/2
-x,y+1/2,-z
-x,-y,-z
x-1/2,y,-z-1/2
-x-1/2,y-1/2,z-1/2
x,-y-1/2,z

loop_
_atom_site_label
_atom_site_type_symbol
_atom_site_fract_x
_atom_site_fract_y
_atom_site_fract_z
_atom_site_occupancy
_atom_site_U_iso_or_equiv
Yb1 Yb 0.167 0.25 0.147 1 0.0
Cu1 Cu 0.041 0.25 0.603 1 0.0
